data_7131808
loop_
_publ_author_name
'Naveen Kumar, Muniganti'
'Suresh, Vavilapalli'
'Nagi Reddy, Attunuri'
'Nanubolu, Jagadesh Babu'
'Maddi, Sridhar Reddy'

_publ_section_title
;
 Pd-Catalyzed Regioselective Rollover Dual C-H Annulation Cascade: Facile
 Approach to phenanthrene derivatives
;
_journal_name_full 'Chemical Communications'
_journal_paper_doi 10.1039/D3CC02523C
_journal_year 2023
_chemical_formula_moiety 'C18 H16 O2'
_chemical_formula_sum 'C18 H16 O2'
_chemical_formula_weight 264.31
_space_group_crystal_system monoclinic
_space_group_IT_number 14
_space_group_name_Hall '-P 2ybc'
_space_group_name_H-M_alt 'P 1 21/c 1'
_atom_sites_solution_hydrogens mixed
_audit_creation_method SHELXL-2018/3
_audit_update_record
;
2023-04-18 deposited with the CCDC.	2023-06-30 downloaded from the CCDC.
;
_cell_angle_alpha 90
_cell_angle_beta 116.2955(18)
_cell_angle_gamma 90
_cell_formula_units_Z 4
_cell_length_a 9.6943(4)
_cell_length_b 14.0544(6)
_cell_length_c 10.9983(5)
_cell_measurement_reflns_used 8293
_cell_measurement_temperature 294(2)
_cell_measurement_theta_max 30.578
_cell_measurement_theta_min 2.755
_cell_volume 1343.43(10)
_computing_cell_refinement '<i>SAINT</i> (Bruker, 2016)'
_computing_data_collection '<i>APEX3</i> (Bruker, 2016)'
_computing_data_reduction 'Bruker SAINT'
_computing_structure_refinement 'SHELXL-2018/3 (Sheldrick, 2018)'
_computing_structure_solution 'SHELXT 2018/2 (Sheldrick, 2018)'
_diffrn_ambient_temperature 294(2)
_diffrn_measured_fraction_theta_full 0.986
_diffrn_measured_fraction_theta_max 0.989
_diffrn_measurement_device_type 'Bruker D8 QUEST PHOTON III C7 HPAD'
_diffrn_measurement_method '\w and \f'
_diffrn_radiation_type MoK\a
_diffrn_radiation_wavelength 0.71073
_diffrn_reflns_av_R_equivalents 0.0284
_diffrn_reflns_av_unetI/netI 0.0244
_diffrn_reflns_Laue_measured_fraction_full 0.986
_diffrn_reflns_Laue_measured_fraction_max 0.989
_diffrn_reflns_limit_h_max 12
_diffrn_reflns_limit_h_min -12
_diffrn_reflns_limit_k_max 18
_diffrn_reflns_limit_k_min -18
_diffrn_reflns_limit_l_max 14
_diffrn_reflns_limit_l_min -14
_diffrn_reflns_number 14510
_diffrn_reflns_point_group_measured_fraction_full 0.986
_diffrn_reflns_point_group_measured_fraction_max 0.989
_diffrn_reflns_theta_full 25.242
_diffrn_reflns_theta_max 27.499
_diffrn_reflns_theta_min 2.756
_diffrn_source microfocus
_exptl_absorpt_coefficient_mu 0.084
_exptl_absorpt_correction_T_max 0.7461
_exptl_absorpt_correction_T_min 0.6723
_exptl_absorpt_correction_type multi-scan
_exptl_absorpt_process_details
;
 SADABS 2016/2: Krause, L., Herbst-Irmer, R., Sheldrick G.M. & Stalke D.,
 J. Appl. Cryst. 48 (2015) 3-10
;
_exptl_crystal_density_diffrn 1.307
_exptl_crystal_description BLOCK
_exptl_crystal_F_000 560
_exptl_crystal_size_max 0.260
_exptl_crystal_size_mid 0.240
_exptl_crystal_size_min 0.180
_refine_diff_density_max 0.246
_refine_diff_density_min -0.143
_refine_diff_density_rms 0.033
_refine_ls_extinction_method none
_refine_ls_goodness_of_fit_ref 1.054
_refine_ls_hydrogen_treatment mixed
_refine_ls_matrix_type full
_refine_ls_number_parameters 187
_refine_ls_number_reflns 3056
_refine_ls_number_restraints 0
_refine_ls_restrained_S_all 1.054
_refine_ls_R_factor_all 0.0586
_refine_ls_R_factor_gt 0.0463
_refine_ls_shift/su_max 0.000
_refine_ls_shift/su_mean 0.000
_refine_ls_structure_factor_coef Fsqd
_refine_ls_weighting_details 'w=1/[\s^2^(Fo^2^)+(0.0583P)^2^+0.3650P] where P=(Fo^2^+2Fc^2^)/3'
_refine_ls_weighting_scheme calc
_refine_ls_wR_factor_gt 0.1193
_refine_ls_wR_factor_ref 0.1290
_reflns_Friedel_coverage 0.000
_reflns_number_gt 2464
_reflns_number_total 3056
_reflns_threshold_expression 'I > 2\s(I)'
_cod_data_source_file d3cc02523c2.cif
_cod_data_source_block KB887_0m
_cod_original_sg_symbol_H-M 'P 21/c'
_cod_database_code 7131808
_shelx_shelxl_version_number 2018/3
_shelx_space_group_comment
;
The symmetry employed for this shelxl refinement is uniquely defined
by the following loop, which should always be used as a source of
symmetry information in preference to the above space-group names.
They are only intended as comments.
;
_shelx_estimated_absorpt_t_min 0.978
_shelx_estimated_absorpt_t_max 0.985

loop_
_space_group_symop_operation_xyz
'x, y, z'
'-x, y+1/2, -z+1/2'
'-x, -y, -z'
'x, -y-1/2, z-1/2'

loop_
_atom_site_label
_atom_site_type_symbol
_atom_site_fract_x
_atom_site_fract_y
_atom_site_fract_z
_atom_site_U_iso_or_equiv
_atom_site_adp_type
_atom_site_occupancy
_atom_site_site_symmetry_order
_atom_site_calc_flag
_atom_site_refinement_flags_posn
_atom_site_refinement_flags_adp
_atom_site_refinement_flags_occupancy
_atom_site_disorder_assembly
_atom_site_disorder_group
C1 C 0.82137(16) 0.52212(11) 0.83330(14) 0.0452(4) Uani 1 1 d . . . . .
H1 H 0.921422 0.536111 0.848298 0.054 Uiso 1 1 calc R U . . .
C2 C 0.76447(19) 0.56103(12) 0.91576(16) 0.0531(4) Uani 1 1 d . . . . .
H2 H 0.824584 0.602117 0.985454 0.064 Uiso 1 1 calc R U . . .
C3 C 0.61609(18) 0.53855(12) 0.89433(16) 0.0533(4) Uani 1 1 d . . . . .
H3 H 0.577965 0.563717 0.951616 0.064 Uiso 1 1 calc R U . . .
C4 C 0.52475(16) 0.47990(11) 0.79018(14) 0.0441(3) Uani 1 1 d . . . . .
H4 H 0.425994 0.465737 0.778672 0.053 Uiso 1 1 calc R U . . .
C5 C 0.57691(13) 0.44035(9) 0.69973(12) 0.0326(3) Uani 1 1 d . . . . .
C6 C 0.73086(14) 0.46140(9) 0.72642(12) 0.0344(3) Uani 1 1 d . . . . .
C7 C 0.79336(13) 0.41687(10) 0.64494(13) 0.0355(3) Uani 1 1 d . . . . .
C8 C 0.71383(14) 0.35486(10) 0.54566(13) 0.0344(3) Uani 1 1 d . . . . .
C9 C 0.55525(13) 0.33329(9) 0.50990(13) 0.0341(3) Uani 1 1 d . . . . .
C10 C 0.48543(13) 0.37822(9) 0.58528(12) 0.0316(3) Uani 1 1 d . . . . .
C11 C 0.32577(14) 0.35950(10) 0.54090(13) 0.0364(3) Uani 1 1 d . . . . .
C12 C 0.24582(15) 0.29942(11) 0.43438(15) 0.0465(4) Uani 1 1 d . . . . .
H12 H 0.141767 0.288617 0.407855 0.056 Uiso 1 1 calc R U . . .
C13 C 0.31760(17) 0.25463(12) 0.36578(17) 0.0531(4) Uani 1 1 d . . . . .
H13 H 0.262316 0.213271 0.294704 0.064 Uiso 1 1 calc R U . . .
C14 C 0.46989(16) 0.27127(11) 0.40265(15) 0.0465(4) Uani 1 1 d . . . . .
H14 H 0.517567 0.241131 0.356094 0.056 Uiso 1 1 calc R U . . .
C15 C 0.95289(15) 0.42783(12) 0.65984(15) 0.0476(4) Uani 1 1 d . . . . .
H15A H 0.972623 0.493248 0.644162 0.057 Uiso 1 1 calc R U . . .
H15B H 1.027796 0.408922 0.749836 0.057 Uiso 1 1 calc R U . . .
C16 C 0.81638(14) 0.31401(11) 0.48645(14) 0.0401(3) Uani 1 1 d . . . . .
C17 C 0.76593(18) 0.33458(14) 0.33750(16) 0.0560(4) Uani 1 1 d . . . . .
H17A H 0.672438 0.300727 0.283970 0.084 Uiso 1 1 calc R U . . .
H17B H 0.844716 0.314398 0.312793 0.084 Uiso 1 1 calc R U . . .
H17C H 0.748657 0.401645 0.321382 0.084 Uiso 1 1 calc R U . . .
C18 C 0.8527(2) 0.20944(13) 0.51958(19) 0.0591(4) Uani 1 1 d . . . . .
H18A H 0.759496 0.172985 0.477883 0.089 Uiso 1 1 calc R U . . .
H18B H 0.898053 0.200707 0.616091 0.089 Uiso 1 1 calc R U . . .
H18C H 0.923378 0.188489 0.485720 0.089 Uiso 1 1 calc R U . . .
O1 O 0.25062(11) 0.40395(8) 0.60428(11) 0.0497(3) Uani 1 1 d . . . . .
H1O H 0.153(3) 0.3847(15) 0.570(2) 0.084(7) Uiso 1 1 d . . . . .
O2 O 0.95938(11) 0.36677(9) 0.55977(12) 0.0616(4) Uani 1 1 d . . . . .

loop_
_atom_site_aniso_label
_atom_site_aniso_U_11
_atom_site_aniso_U_22
_atom_site_aniso_U_33
_atom_site_aniso_U_23
_atom_site_aniso_U_13
_atom_site_aniso_U_12
C1 0.0354(7) 0.0533(9) 0.0484(8) -0.0105(7) 0.0198(6) -0.0067(6)
C2 0.0507(8) 0.0593(10) 0.0494(8) -0.0192(7) 0.0221(7) -0.0070(7)
C3 0.0521(8) 0.0663(10) 0.0503(8) -0.0149(7) 0.0307(7) 0.0018(7)
C4 0.0368(7) 0.0559(9) 0.0475(8) -0.0052(6) 0.0258(6) 0.0020(6)
C5 0.0290(6) 0.0370(7) 0.0354(6) 0.0031(5) 0.0176(5) 0.0034(5)
C6 0.0296(6) 0.0397(7) 0.0370(6) -0.0006(5) 0.0176(5) 0.0004(5)
C7 0.0248(5) 0.0454(8) 0.0396(6) -0.0018(5) 0.0172(5) -0.0006(5)
C8 0.0272(6) 0.0432(7) 0.0388(6) -0.0015(5) 0.0201(5) 0.0011(5)
C9 0.0278(6) 0.0412(7) 0.0376(6) -0.0006(5) 0.0183(5) -0.0004(5)
C10 0.0254(5) 0.0380(7) 0.0348(6) 0.0037(5) 0.0164(5) 0.0014(5)
C11 0.0278(6) 0.0449(8) 0.0420(7) 0.0053(6) 0.0206(5) 0.0013(5)
C12 0.0270(6) 0.0605(10) 0.0533(8) -0.0041(7) 0.0191(6) -0.0090(6)
C13 0.0400(8) 0.0649(10) 0.0544(9) -0.0204(8) 0.0208(7) -0.0158(7)
C14 0.0378(7) 0.0577(9) 0.0504(8) -0.0157(7) 0.0253(6) -0.0076(6)
C15 0.0275(6) 0.0681(10) 0.0513(8) -0.0133(7) 0.0211(6) -0.0058(6)
C16 0.0275(6) 0.0537(9) 0.0449(7) -0.0073(6) 0.0212(5) -0.0001(5)
C17 0.0463(8) 0.0815(12) 0.0506(9) 0.0014(8) 0.0311(7) 0.0052(8)
C18 0.0557(9) 0.0616(11) 0.0692(10) 0.0019(8) 0.0362(8) 0.0169(8)
O1 0.0286(5) 0.0698(7) 0.0593(6) -0.0088(5) 0.0273(5) -0.0020(5)
O2 0.0306(5) 0.0917(9) 0.0738(8) -0.0346(7) 0.0333(5) -0.0136(5)

loop_
_atom_type_symbol
_atom_type_description
_atom_type_scat_dispersion_real
_atom_type_scat_dispersion_imag
_atom_type_scat_source
C C 0.0033 0.0016 'International Tables Vol C Tables 4.2.6.8 and 6.1.1.4'
H H 0.0000 0.0000 'International Tables Vol C Tables 4.2.6.8 and 6.1.1.4'
O O 0.0106 0.0060 'International Tables Vol C Tables 4.2.6.8 and 6.1.1.4'

loop_
_geom_angle_atom_site_label_1
_geom_angle_atom_site_label_2
_geom_angle_atom_site_label_3
_geom_angle
_geom_angle_site_symmetry_1
_geom_angle_site_symmetry_3
_geom_angle_publ_flag
C2 C1 C6 120.87(13) . . ?
C2 C1 H1 119.6 . . ?
C6 C1 H1 119.6 . . ?
C1 C2 C3 119.28(14) . . ?
C1 C2 H2 120.4 . . ?
C3 C2 H2 120.4 . . ?
C4 C3 C2 121.10(13) . . ?
C4 C3 H3 119.5 . . ?
C2 C3 H3 119.5 . . ?
C3 C4 C5 121.64(13) . . ?
C3 C4 H4 119.2 . . ?
C5 C4 H4 119.2 . . ?
C4 C5 C6 116.34(12) . . ?
C4 C5 C10 124.75(11) . . ?
C6 C5 C10 118.89(10) . . ?
C1 C6 C5 120.70(11) . . ?
C1 C6 C7 120.70(11) . . ?
C5 C6 C7 118.57(11) . . ?
C8 C7 C6 122.98(11) . . ?
C8 C7 C15 110.55(11) . . ?
C6 C7 C15 126.42(12) . . ?
C7 C8 C9 121.19(11) . . ?
C7 C8 C16 110.15(10) . . ?
C9 C8 C16 128.64(12) . . ?
C14 C9 C10 120.50(11) . . ?
C14 C9 C8 121.38(11) . . ?
C10 C9 C8 118.12(11) . . ?
C11 C10 C9 116.18(11) . . ?
C11 C10 C5 123.80(11) . . ?
C9 C10 C5 120.01(10) . . ?
O1 C11 C12 119.42(11) . . ?
O1 C11 C10 119.04(12) . . ?
C12 C11 C10 121.52(12) . . ?
C11 C12 C13 121.02(12) . . ?
C11 C12 H12 119.5 . . ?
C13 C12 H12 119.5 . . ?
C14 C13 C12 119.89(14) . . ?
C14 C13 H13 120.1 . . ?
C12 C13 H13 120.1 . . ?
C13 C14 C9 120.84(13) . . ?
C13 C14 H14 119.6 . . ?
C9 C14 H14 119.6 . . ?
O2 C15 C7 104.65(11) . . ?
O2 C15 H15A 110.8 . . ?
C7 C15 H15A 110.8 . . ?
O2 C15 H15B 110.8 . . ?
C7 C15 H15B 110.8 . . ?
H15A C15 H15B 108.9 . . ?
O2 C16 C17 105.84(12) . . ?
O2 C16 C18 107.27(12) . . ?
C17 C16 C18 111.95(13) . . ?
O2 C16 C8 102.27(10) . . ?
C17 C16 C8 115.56(12) . . ?
C18 C16 C8 112.86(12) . . ?
C16 C17 H17A 109.5 . . ?
C16 C17 H17B 109.5 . . ?
H17A C17 H17B 109.5 . . ?
C16 C17 H17C 109.5 . . ?
H17A C17 H17C 109.5 . . ?
H17B C17 H17C 109.5 . . ?
C16 C18 H18A 109.5 . . ?
C16 C18 H18B 109.5 . . ?
H18A C18 H18B 109.5 . . ?
C16 C18 H18C 109.5 . . ?
H18A C18 H18C 109.5 . . ?
H18B C18 H18C 109.5 . . ?
C11 O1 H1O 110.8(14) . . ?
C15 O2 C16 112.22(10) . . ?

loop_
_geom_bond_atom_site_label_1
_geom_bond_atom_site_label_2
_geom_bond_distance
_geom_bond_site_symmetry_2
_geom_bond_publ_flag
C1 C2 1.367(2) . ?
C1 C6 1.4023(18) . ?
C1 H1 0.9300 . ?
C2 C3 1.387(2) . ?
C2 H2 0.9300 . ?
C3 C4 1.370(2) . ?
C3 H3 0.9300 . ?
C4 C5 1.4141(17) . ?
C4 H4 0.9300 . ?
C5 C6 1.4188(16) . ?
C5 C10 1.4643(18) . ?
C6 C7 1.4292(17) . ?
C7 C8 1.3417(18) . ?
C7 C15 1.4892(16) . ?
C8 C9 1.4402(16) . ?
C8 C16 1.5217(16) . ?
C9 C14 1.4040(19) . ?
C9 C10 1.4287(17) . ?
C10 C11 1.4262(16) . ?
C11 O1 1.3627(16) . ?
C11 C12 1.372(2) . ?
C12 C13 1.384(2) . ?
C12 H12 0.9300 . ?
C13 C14 1.367(2) . ?
C13 H13 0.9300 . ?
C14 H14 0.9300 . ?
C15 O2 1.4188(17) . ?
C15 H15A 0.9700 . ?
C15 H15B 0.9700 . ?
C16 O2 1.4599(16) . ?
C16 C17 1.515(2) . ?
C16 C18 1.517(2) . ?
C17 H17A 0.9600 . ?
C17 H17B 0.9600 . ?
C17 H17C 0.9600 . ?
C18 H18A 0.9600 . ?
C18 H18B 0.9600 . ?
C18 H18C 0.9600 . ?
O1 H1O 0.89(2) . ?

loop_
_geom_hbond_atom_site_label_D
_geom_hbond_atom_site_label_H
_geom_hbond_atom_site_label_A
_geom_hbond_distance_DH
_geom_hbond_distance_HA
_geom_hbond_distance_DA
_geom_hbond_angle_DHA
_geom_hbond_site_symmetry_A
_geom_hbond_publ_flag
O1 H1O O2 0.89(2) 1.85(2) 2.6943(13) 158(2) 1_455 yes

loop_
_geom_torsion_atom_site_label_1
_geom_torsion_atom_site_label_2
_geom_torsion_atom_site_label_3
_geom_torsion_atom_site_label_4
_geom_torsion
_geom_torsion_site_symmetry_1
_geom_torsion_site_symmetry_2
_geom_torsion_site_symmetry_3
_geom_torsion_site_symmetry_4
_geom_torsion_publ_flag
C6 C1 C2 C3 1.1(3) . . . . ?
C1 C2 C3 C4 -1.5(3) . . . . ?
C2 C3 C4 C5 -0.4(3) . . . . ?
C3 C4 C5 C6 2.7(2) . . . . ?
C3 C4 C5 C10 -179.17(14) . . . . ?
C2 C1 C6 C5 1.2(2) . . . . ?
C2 C1 C6 C7 -176.66(14) . . . . ?
C4 C5 C6 C1 -3.02(19) . . . . ?
C10 C5 C6 C1 178.69(12) . . . . ?
C4 C5 C6 C7 174.90(12) . . . . ?
C10 C5 C6 C7 -3.39(18) . . . . ?
C1 C6 C7 C8 176.84(14) . . . . ?
C5 C6 C7 C8 -1.1(2) . . . . ?
C1 C6 C7 C15 -0.3(2) . . . . ?
C5 C6 C7 C15 -178.19(13) . . . . ?
C6 C7 C8 C9 3.6(2) . . . . ?
C15 C7 C8 C9 -178.91(12) . . . . ?
C6 C7 C8 C16 -175.17(12) . . . . ?
C15 C7 C8 C16 2.34(17) . . . . ?
C7 C8 C9 C14 177.51(14) . . . . ?
C16 C8 C9 C14 -4.0(2) . . . . ?
C7 C8 C9 C10 -1.40(19) . . . . ?
C16 C8 C9 C10 177.10(13) . . . . ?
C14 C9 C10 C11 -2.74(19) . . . . ?
C8 C9 C10 C11 176.17(11) . . . . ?
C14 C9 C10 C5 178.01(12) . . . . ?
C8 C9 C10 C5 -3.07(18) . . . . ?
C4 C5 C10 C11 8.1(2) . . . . ?
C6 C5 C10 C11 -173.75(12) . . . . ?
C4 C5 C10 C9 -172.69(12) . . . . ?
C6 C5 C10 C9 5.44(18) . . . . ?
C9 C10 C11 O1 -176.77(12) . . . . ?
C5 C10 C11 O1 2.45(19) . . . . ?
C9 C10 C11 C12 1.88(19) . . . . ?
C5 C10 C11 C12 -178.90(13) . . . . ?
O1 C11 C12 C13 178.62(14) . . . . ?
C10 C11 C12 C13 0.0(2) . . . . ?
C11 C12 C13 C14 -1.1(3) . . . . ?
C12 C13 C14 C9 0.2(3) . . . . ?
C10 C9 C14 C13 1.8(2) . . . . ?
C8 C9 C14 C13 -177.08(15) . . . . ?
C8 C7 C15 O2 0.21(17) . . . . ?
C6 C7 C15 O2 177.62(13) . . . . ?
C7 C8 C16 O2 -3.83(15) . . . . ?
C9 C8 C16 O2 177.54(13) . . . . ?
C7 C8 C16 C17 -118.27(14) . . . . ?
C9 C8 C16 C17 63.1(2) . . . . ?
C7 C8 C16 C18 111.09(14) . . . . ?
C9 C8 C16 C18 -67.53(19) . . . . ?
C7 C15 O2 C16 -2.82(17) . . . . ?
C17 C16 O2 C15 125.40(14) . . . . ?
C18 C16 O2 C15 -114.92(14) . . . . ?
C8 C16 O2 C15 4.03(16) . . . . ?
